data_1573020
loop_
_publ_author_name
'Ren, Qiqiong'
'Zhou, Guojun'
'Mao, Yilin'
'Zhang, Nan'
'Zhang, Jian'
'Zhang, Xian-Ming'

_publ_section_title
;
 Optical activity levels of metal centers controlling multi-mode emissions
 in low-dimensional hybrid metal halides for anti-counterfeiting and
 information encryption.
;
_journal_issue 40
_journal_name_full 'Chemical science'
_journal_page_first 16536
_journal_page_last 16545
_journal_paper_doi 10.1039/d4sc05041j
_journal_volume 15
_journal_year 2024
_chemical_formula_moiety 'Cl4 Zn, 2(C17 H15 N P)'
_chemical_formula_sum 'C34 H30 Cl4 N2 P2 Zn'
_chemical_formula_weight 735.71
_space_group_crystal_system monoclinic
_space_group_IT_number 15
_space_group_name_Hall '-C 2yc'
_space_group_name_H-M_alt 'C 1 2/c 1'
_atom_sites_solution_hydrogens geom
_atom_sites_solution_primary dual
_audit_creation_date 2023-12-22
_audit_creation_method
;
Olex2 1.5
(compiled 2023.08.24 svn.re1ec1418 for OlexSys, GUI svn.r6817)
;
_audit_update_record
;
2023-12-22 deposited with the CCDC.	2024-09-16 downloaded from the CCDC.
;
_cell_angle_alpha 90
_cell_angle_beta 96.491(2)
_cell_angle_gamma 90
_cell_formula_units_Z 4
_cell_length_a 16.3042(12)
_cell_length_b 8.1166(6)
_cell_length_c 26.7689(19)
_cell_measurement_reflns_used 9589
_cell_measurement_temperature 298
_cell_measurement_theta_max 27.018
_cell_measurement_theta_min 2.514
_cell_volume 3519.7(4)
_computing_cell_refinement 'SAINT v8.37A (Bruker, 2015)'
_computing_data_reduction 'SAINT v8.37A (Bruker, 2015)'
_computing_molecular_graphics 'Olex2 1.5 (Dolomanov et al., 2009)'
_computing_publication_material 'Olex2 1.5 (Dolomanov et al., 2009)'
_computing_structure_refinement 'SHELXL 2018/3 (Sheldrick, 2015)'
_computing_structure_solution 'SHELXT 2018/2 (Sheldrick, 2018)'
_diffrn_ambient_temperature 298
_diffrn_measured_fraction_theta_full 0.999
_diffrn_measured_fraction_theta_max 0.998
_diffrn_measurement_device_type 'Bruker Integration'
_diffrn_radiation_type MoK\a
_diffrn_radiation_wavelength 0.71073
_diffrn_reflns_av_R_equivalents 0.0478
_diffrn_reflns_av_unetI/netI 0.0354
_diffrn_reflns_Laue_measured_fraction_full 0.999
_diffrn_reflns_Laue_measured_fraction_max 0.998
_diffrn_reflns_limit_h_max 21
_diffrn_reflns_limit_h_min -21
_diffrn_reflns_limit_k_max 10
_diffrn_reflns_limit_k_min -10
_diffrn_reflns_limit_l_max 35
_diffrn_reflns_limit_l_min -35
_diffrn_reflns_number 30348
_diffrn_reflns_point_group_measured_fraction_full 0.999
_diffrn_reflns_point_group_measured_fraction_max 0.998
_diffrn_reflns_theta_full 25.242
_diffrn_reflns_theta_max 28.369
_diffrn_reflns_theta_min 2.793
_diffrn_source_current 1.0
_diffrn_source_power 0.05
_diffrn_source_voltage 50.0
_exptl_absorpt_coefficient_mu 1.118
_exptl_absorpt_correction_T_max 0.7457
_exptl_absorpt_correction_T_min 0.6825
_exptl_absorpt_correction_type multi-scan
_exptl_absorpt_process_details
;
 SADABS 2016/2: Krause, L., Herbst-Irmer, R., Sheldrick G.M. & Stalke D.,
 J. Appl. Cryst. 48 (2015) 3-10
;
_exptl_crystal_colour 'metallic dark white'
_exptl_crystal_colour_lustre metallic
_exptl_crystal_colour_modifier dark
_exptl_crystal_colour_primary white
_exptl_crystal_density_diffrn 1.388
_exptl_crystal_description block
_exptl_crystal_F_000 1504
_exptl_crystal_preparation 298
_exptl_crystal_size_max 0.2
_exptl_crystal_size_mid 0.2
_exptl_crystal_size_min 0.2
_refine_diff_density_max 0.838
_refine_diff_density_min -0.416
_refine_diff_density_rms 0.057
_refine_ls_extinction_method none
_refine_ls_goodness_of_fit_ref 1.013
_refine_ls_hydrogen_treatment constr
_refine_ls_matrix_type full
_refine_ls_number_parameters 195
_refine_ls_number_reflns 4396
_refine_ls_number_restraints 0
_refine_ls_restrained_S_all 1.013
_refine_ls_R_factor_all 0.0729
_refine_ls_R_factor_gt 0.0445
_refine_ls_shift/su_max 0.001
_refine_ls_shift/su_mean 0.000
_refine_ls_structure_factor_coef Fsqd
_refine_ls_weighting_details 'w=1/[\s^2^(Fo^2^)+(0.0472P)^2^+4.6535P] where P=(Fo^2^+2Fc^2^)/3'
_refine_ls_weighting_scheme calc
_refine_ls_wR_factor_gt 0.0987
_refine_ls_wR_factor_ref 0.1087
_reflns_Friedel_coverage 0.000
_reflns_number_gt 3171
_reflns_number_total 4396
_reflns_threshold_expression 'I > 2\s(I)'
_cod_data_source_file d4sc05041j2.cif
_cod_data_source_block mo_20221122rqq1_0m
_cod_database_code 1573020
_shelx_shelxl_version_number 2018/3
_shelx_space_group_comment
;
The symmetry employed for this shelxl refinement is uniquely defined
by the following loop, which should always be used as a source of
symmetry information in preference to the above space-group names.
They are only intended as comments.
;
_shelx_estimated_absorpt_t_max 0.807
_shelx_estimated_absorpt_t_min 0.807
_olex2_refinement_description
;
1. Fixed Uiso
 At 1.2 times of:
  All C(H) groups, All N(H) groups
2.a Aromatic/amide H refined with riding coordinates:
 N1(H1), C11(H11), C7(H7), C5(H5), C10(H10), C2(H2), C8(H8), C4(H4), C9(H9),
 C17(H17), C3(H3), C15(H15), C16(H16), C13(H13), C14(H14)
;
_olex2_submission_special_instructions 'No special instructions were received'

loop_
_space_group_symop_operation_xyz
'x, y, z'
'-x, y, -z+1/2'
'x+1/2, y+1/2, z'
'-x+1/2, y+1/2, -z+1/2'
'-x, -y, -z'
'x, -y, z-1/2'
'-x+1/2, -y+1/2, -z'
'x+1/2, -y+1/2, z-1/2'

loop_
_atom_site_label
_atom_site_type_symbol
_atom_site_fract_x
_atom_site_fract_y
_atom_site_fract_z
_atom_site_U_iso_or_equiv
_atom_site_adp_type
_atom_site_occupancy
_atom_site_site_symmetry_order
_atom_site_calc_flag
_atom_site_refinement_flags_posn
_atom_site_refinement_flags_adp
_atom_site_refinement_flags_occupancy
_atom_site_disorder_assembly
_atom_site_disorder_group
Zn1 Zn 0.500000 0.90052(5) 0.750000 0.03839(13) Uani 1 2 d S T P . .
Cl1 Cl 0.53784(4) 0.73025(9) 0.68798(3) 0.0550(2) Uani 1 1 d . . . . .
P1 P 0.42443(5) 0.37302(8) 0.57263(3) 0.04541(18) Uani 1 1 d . . . . .
Cl2 Cl 0.60867(4) 1.05058(11) 0.78140(3) 0.0613(2) Uani 1 1 d . . . . .
N1 N 0.39151(13) 0.4841(3) 0.66570(8) 0.0461(5) Uani 1 1 d . . . . .
H1 H 0.439412 0.528802 0.666154 0.055 Uiso 1 1 calc R U . . .
C6 C 0.53016(16) 0.3679(3) 0.60268(10) 0.0411(6) Uani 1 1 d . . . . .
C1 C 0.36435(15) 0.3896(3) 0.62616(10) 0.0409(6) Uani 1 1 d . . . . .
C11 C 0.55701(17) 0.2928(3) 0.64811(11) 0.0485(7) Uani 1 1 d . . . . .
H11 H 0.519154 0.241709 0.666534 0.058 Uiso 1 1 calc R U . . .
C12 C 0.40214(17) 0.1597(3) 0.55296(10) 0.0474(6) Uani 1 1 d . . . . .
C7 C 0.58815(19) 0.4435(4) 0.57613(11) 0.0534(7) Uani 1 1 d . . . . .
H7 H 0.571022 0.496909 0.546017 0.064 Uiso 1 1 calc R U . . .
C5 C 0.34839(19) 0.5130(4) 0.70454(12) 0.0610(8) Uani 1 1 d . . . . .
H5 H 0.370963 0.577611 0.731310 0.073 Uiso 1 1 calc R U . . .
C10 C 0.63947(19) 0.2934(4) 0.66599(12) 0.0603(8) Uani 1 1 d . . . . .
H10 H 0.657050 0.244014 0.696678 0.072 Uiso 1 1 calc R U . . .
C2 C 0.28669(18) 0.3239(4) 0.62611(13) 0.0605(8) Uani 1 1 d . . . . .
H2 H 0.265042 0.258057 0.599378 0.073 Uiso 1 1 calc R U . . .
C8 C 0.6704(2) 0.4402(4) 0.59382(14) 0.0689(9) Uani 1 1 d . . . . .
H8 H 0.708889 0.488183 0.575162 0.083 Uiso 1 1 calc R U . . .
C4 C 0.2718(2) 0.4479(4) 0.70481(14) 0.0692(9) Uani 1 1 d . . . . .
H4 H 0.241294 0.466893 0.731572 0.083 Uiso 1 1 calc R U . . .
C9 C 0.6960(2) 0.3667(5) 0.63876(15) 0.0714(10) Uani 1 1 d . . . . .
H9 H 0.751717 0.366316 0.650952 0.086 Uiso 1 1 calc R U . . .
C17 C 0.4185(3) 0.0256(4) 0.58324(12) 0.0761(11) Uani 1 1 d . . . . .
H17 H 0.441973 0.040079 0.616249 0.091 Uiso 1 1 calc R U . . .
C3 C 0.2407(2) 0.3540(5) 0.66492(16) 0.0745(10) Uani 1 1 d . . . . .
H3 H 0.187877 0.310095 0.664019 0.089 Uiso 1 1 calc R U . . .
C15 C 0.3665(3) -0.1543(5) 0.51825(14) 0.0826(11) Uani 1 1 d . . . . .
H15 H 0.354200 -0.260306 0.506514 0.099 Uiso 1 1 calc R U . . .
C16 C 0.4004(3) -0.1313(4) 0.56535(14) 0.0817(12) Uani 1 1 d . . . . .
H16 H 0.412058 -0.221539 0.586347 0.098 Uiso 1 1 calc R U . . .
C13 C 0.3674(3) 0.1349(5) 0.50519(14) 0.0920(14) Uani 1 1 d . . . . .
H13 H 0.354953 0.224337 0.483947 0.110 Uiso 1 1 calc R U . . .
C14 C 0.3502(4) -0.0251(5) 0.48789(16) 0.122(2) Uani 1 1 d . . . . .
H14 H 0.327186 -0.041830 0.454882 0.146 Uiso 1 1 calc R U . . .

loop_
_atom_site_aniso_label
_atom_site_aniso_U_11
_atom_site_aniso_U_22
_atom_site_aniso_U_33
_atom_site_aniso_U_23
_atom_site_aniso_U_13
_atom_site_aniso_U_12
Zn1 0.0351(2) 0.0396(2) 0.0411(2) 0.000 0.00678(16) 0.000
Cl1 0.0523(4) 0.0548(4) 0.0615(5) -0.0201(3) 0.0225(3) -0.0135(3)
P1 0.0537(4) 0.0404(4) 0.0417(4) 0.0020(3) 0.0035(3) -0.0048(3)
Cl2 0.0461(4) 0.0821(5) 0.0569(4) -0.0220(4) 0.0110(3) -0.0186(4)
N1 0.0381(12) 0.0479(12) 0.0532(13) -0.0043(11) 0.0096(10) -0.0041(10)
C6 0.0465(14) 0.0363(13) 0.0422(14) -0.0058(11) 0.0125(11) -0.0072(11)
C1 0.0373(13) 0.0346(12) 0.0501(15) 0.0015(11) 0.0025(11) -0.0007(10)
C11 0.0481(16) 0.0466(15) 0.0528(17) 0.0027(13) 0.0138(13) 0.0009(12)
C12 0.0550(16) 0.0458(14) 0.0405(15) -0.0049(12) 0.0013(12) -0.0066(13)
C7 0.0649(19) 0.0503(16) 0.0472(16) -0.0052(13) 0.0161(14) -0.0185(14)
C5 0.0594(19) 0.0660(19) 0.0602(19) -0.0079(16) 0.0175(15) 0.0068(15)
C10 0.0542(19) 0.0632(19) 0.063(2) -0.0009(16) 0.0022(15) 0.0071(15)
C2 0.0421(16) 0.0584(18) 0.079(2) -0.0029(17) -0.0003(15) -0.0107(14)
C8 0.060(2) 0.074(2) 0.078(2) -0.0147(19) 0.0260(17) -0.0274(17)
C4 0.057(2) 0.071(2) 0.085(2) 0.0129(19) 0.0326(18) 0.0175(17)
C9 0.0437(17) 0.082(2) 0.089(3) -0.025(2) 0.0071(17) -0.0089(16)
C17 0.126(3) 0.0474(17) 0.0495(19) -0.0039(15) -0.0130(19) -0.0078(19)
C3 0.0358(16) 0.077(2) 0.113(3) 0.018(2) 0.0180(18) -0.0019(16)
C15 0.118(3) 0.055(2) 0.073(2) -0.0204(19) 0.002(2) -0.015(2)
C16 0.131(3) 0.0421(17) 0.069(2) -0.0045(16) -0.005(2) -0.0024(19)
C13 0.143(4) 0.061(2) 0.061(2) 0.0037(17) -0.037(2) -0.016(2)
C14 0.207(6) 0.078(3) 0.066(3) -0.016(2) -0.049(3) -0.029(3)

loop_
_atom_type_symbol
_atom_type_description
_atom_type_scat_dispersion_real
_atom_type_scat_dispersion_imag
_atom_type_scat_source
C C 0.0033 0.0016 'International Tables Vol C Tables 4.2.6.8 and 6.1.1.4'
H H 0.0000 0.0000 'International Tables Vol C Tables 4.2.6.8 and 6.1.1.4'
Cl Cl 0.1484 0.1585 'International Tables Vol C Tables 4.2.6.8 and 6.1.1.4'
N N 0.0061 0.0033 'International Tables Vol C Tables 4.2.6.8 and 6.1.1.4'
P P 0.1023 0.0942 'International Tables Vol C Tables 4.2.6.8 and 6.1.1.4'
Zn Zn 0.2839 1.4301 'International Tables Vol C Tables 4.2.6.8 and 6.1.1.4'

loop_
_geom_angle_atom_site_label_1
_geom_angle_atom_site_label_2
_geom_angle_atom_site_label_3
_geom_angle
_geom_angle_site_symmetry_1
_geom_angle_site_symmetry_3
_geom_angle_publ_flag
Cl1 Zn1 Cl1 106.04(4) . 2_656 ?
Cl2 Zn1 Cl1 109.48(3) . . ?
Cl2 Zn1 Cl1 108.80(3) . 2_656 ?
Cl2 Zn1 Cl1 109.48(3) 2_656 2_656 ?
Cl2 Zn1 Cl1 108.80(3) 2_656 . ?
Cl2 Zn1 Cl2 113.94(5) . 2_656 ?
C6 P1 C1 102.70(12) . . ?
C6 P1 C12 104.64(12) . . ?
C1 P1 C12 100.83(12) . . ?
C1 N1 H1 118.1 . . ?
C5 N1 H1 118.1 . . ?
C5 N1 C1 123.8(2) . . ?
C11 C6 P1 126.0(2) . . ?
C11 C6 C7 118.5(3) . . ?
C7 C6 P1 115.5(2) . . ?
N1 C1 P1 120.12(19) . . ?
N1 C1 C2 116.4(3) . . ?
C2 C1 P1 123.1(2) . . ?
C6 C11 H11 119.9 . . ?
C10 C11 C6 120.2(3) . . ?
C10 C11 H11 119.9 . . ?
C17 C12 P1 124.3(2) . . ?
C13 C12 P1 117.3(2) . . ?
C13 C12 C17 118.4(3) . . ?
C6 C7 H7 119.6 . . ?
C8 C7 C6 120.7(3) . . ?
C8 C7 H7 119.6 . . ?
N1 C5 H5 120.0 . . ?
N1 C5 C4 120.0(3) . . ?
C4 C5 H5 120.0 . . ?
C11 C10 H10 119.8 . . ?
C9 C10 C11 120.4(3) . . ?
C9 C10 H10 119.8 . . ?
C1 C2 H2 119.6 . . ?
C3 C2 C1 120.9(3) . . ?
C3 C2 H2 119.6 . . ?
C7 C8 H8 119.9 . . ?
C9 C8 C7 120.1(3) . . ?
C9 C8 H8 119.9 . . ?
C5 C4 H4 120.8 . . ?
C5 C4 C3 118.3(3) . . ?
C3 C4 H4 120.8 . . ?
C10 C9 H9 120.0 . . ?
C8 C9 C10 120.0(3) . . ?
C8 C9 H9 120.0 . . ?
C12 C17 H17 119.7 . . ?
C12 C17 C16 120.6(3) . . ?
C16 C17 H17 119.7 . . ?
C2 C3 H3 119.8 . . ?
C4 C3 C2 120.5(3) . . ?
C4 C3 H3 119.8 . . ?
C16 C15 H15 120.0 . . ?
C16 C15 C14 119.9(3) . . ?
C14 C15 H15 120.0 . . ?
C17 C16 H16 119.7 . . ?
C15 C16 C17 120.5(3) . . ?
C15 C16 H16 119.7 . . ?
C12 C13 H13 120.1 . . ?
C12 C13 C14 119.9(3) . . ?
C14 C13 H13 120.1 . . ?
C15 C14 C13 120.7(4) . . ?
C15 C14 H14 119.7 . . ?
C13 C14 H14 119.7 . . ?

loop_
_geom_bond_atom_site_label_1
_geom_bond_atom_site_label_2
_geom_bond_distance
_geom_bond_site_symmetry_2
_geom_bond_publ_flag
Zn1 Cl1 2.2975(7) . ?
Zn1 Cl1 2.2976(7) 2_656 ?
Zn1 Cl2 2.2344(7) . ?
Zn1 Cl2 2.2345(7) 2_656 ?
P1 C6 1.818(3) . ?
P1 C1 1.830(3) . ?
P1 C12 1.834(3) . ?
N1 H1 0.8600 . ?
N1 C1 1.341(3) . ?
N1 C5 1.340(4) . ?
C6 C11 1.387(4) . ?
C6 C7 1.388(4) . ?
C1 C2 1.374(4) . ?
C11 H11 0.9300 . ?
C11 C10 1.375(4) . ?
C12 C17 1.365(4) . ?
C12 C13 1.354(4) . ?
C7 H7 0.9300 . ?
C7 C8 1.371(5) . ?
C5 H5 0.9300 . ?
C5 C4 1.356(4) . ?
C10 H10 0.9300 . ?
C10 C9 1.373(5) . ?
C2 H2 0.9300 . ?
C2 C3 1.370(5) . ?
C8 H8 0.9300 . ?
C8 C9 1.365(5) . ?
C4 H4 0.9300 . ?
C4 C3 1.362(5) . ?
C9 H9 0.9300 . ?
C17 H17 0.9300 . ?
C17 C16 1.380(4) . ?
C3 H3 0.9300 . ?
C15 H15 0.9300 . ?
C15 C16 1.331(5) . ?
C15 C14 1.335(6) . ?
C16 H16 0.9300 . ?
C13 H13 0.9300 . ?
C13 C14 1.397(5) . ?
C14 H14 0.9300 . ?

loop_
_geom_torsion_atom_site_label_1
_geom_torsion_atom_site_label_2
_geom_torsion_atom_site_label_3
_geom_torsion_atom_site_label_4
_geom_torsion
_geom_torsion_site_symmetry_1
_geom_torsion_site_symmetry_2
_geom_torsion_site_symmetry_3
_geom_torsion_site_symmetry_4
_geom_torsion_publ_flag
P1 C6 C11 C10 177.9(2) . . . . ?
P1 C6 C7 C8 -176.7(2) . . . . ?
P1 C1 C2 C3 -173.1(3) . . . . ?
P1 C12 C17 C16 -179.4(3) . . . . ?
P1 C12 C13 C14 179.0(4) . . . . ?
N1 C1 C2 C3 -0.4(4) . . . . ?
N1 C5 C4 C3 -0.1(5) . . . . ?
C6 P1 C1 N1 38.7(2) . . . . ?
C6 P1 C1 C2 -148.8(2) . . . . ?
C6 P1 C12 C17 48.0(3) . . . . ?
C6 P1 C12 C13 -131.8(3) . . . . ?
C6 C11 C10 C9 -0.8(5) . . . . ?
C6 C7 C8 C9 -2.1(5) . . . . ?
C1 P1 C6 C11 35.9(3) . . . . ?
C1 P1 C6 C7 -146.0(2) . . . . ?
C1 P1 C12 C17 -58.3(3) . . . . ?
C1 P1 C12 C13 121.8(3) . . . . ?
C1 N1 C5 C4 -1.5(5) . . . . ?
C1 C2 C3 C4 -1.1(5) . . . . ?
C11 C6 C7 C8 1.6(4) . . . . ?
C11 C10 C9 C8 0.4(5) . . . . ?
C12 P1 C6 C11 -69.1(3) . . . . ?
C12 P1 C6 C7 109.1(2) . . . . ?
C12 P1 C1 N1 146.6(2) . . . . ?
C12 P1 C1 C2 -40.9(3) . . . . ?
C12 C17 C16 C15 -0.2(7) . . . . ?
C12 C13 C14 C15 1.1(9) . . . . ?
C7 C6 C11 C10 -0.2(4) . . . . ?
C7 C8 C9 C10 1.1(5) . . . . ?
C5 N1 C1 P1 174.7(2) . . . . ?
C5 N1 C1 C2 1.7(4) . . . . ?
C5 C4 C3 C2 1.3(5) . . . . ?
C17 C12 C13 C14 -0.9(7) . . . . ?
C16 C15 C14 C13 -0.8(9) . . . . ?
C13 C12 C17 C16 0.5(6) . . . . ?
C14 C15 C16 C17 0.4(8) . . . . ?
